data_2220505
loop_
_publ_author_name
'Chitra, S.'
'Pandiarajan, K.'
'Anuradha, N.'
'Thiruvalluvar, A.'

_publ_section_title
;
 5-Acetyl-4-(4-methoxyphenyl)-6-methyl-3,4-dihydropyrimidin-2(1<i>H</i>)-one
;
_journal_coeditor_code HB2869
_journal_issue 1
_journal_name_full 'Acta Crystallographica Section E'
_journal_page_first o23
_journal_paper_doi 10.1107/S1600536808040270
_journal_volume 65
_journal_year 2009
_chemical_formula_iupac 'C14 H16 N2 O3'
_chemical_formula_moiety 'C14 H16 N2 O3'
_chemical_formula_structural 'C14 H16 N2 O3'
_chemical_formula_sum 'C14 H16 N2 O3'
_chemical_formula_weight 260.29
_chemical_melting_point 474.5
_chemical_name_common Dihydropyrimidinone
_chemical_name_systematic
;
5-Acetyl-4-(4-methoxyphenyl)-6-methyl-3,4-dihydropyrimidin-2(1<i>H</i>)-one
;
_space_group_IT_number 15
_symmetry_cell_setting monoclinic
_symmetry_space_group_name_Hall '-C 2yc'
_symmetry_space_group_name_H-M 'C 1 2/c 1'
_atom_sites_solution_hydrogens geom
_atom_sites_solution_primary direct
_atom_sites_solution_secondary difmap
_cell_angle_alpha 90
_cell_angle_beta 108.305(5)
_cell_angle_gamma 90
_cell_formula_units_Z 8
_cell_length_a 23.7948(12)
_cell_length_b 7.9905(3)
_cell_length_c 14.4757(7)
_cell_measurement_reflns_used 5096
_cell_measurement_temperature 293(2)
_cell_measurement_theta_max 26.346
_cell_measurement_theta_min 2.688
_cell_volume 2613.0(2)
_computing_cell_refinement 'SAINT-NT (Bruker, 2004)'
_computing_data_collection 'APEX2 (Bruker, 2004)'
_computing_data_reduction 'SAINT-NT (Bruker, 2004)'
_computing_molecular_graphics 'ORTEP-3 (Farrugia, 1997)'
_computing_publication_material 'PLATON (Spek, 2003)'
_computing_structure_refinement 'SHELXL97 (Sheldrick, 2008)'
_computing_structure_solution 'SHELXS97 (Sheldrick, 2008)'
_diffrn_ambient_temperature 293(2)
_diffrn_measured_fraction_theta_full 1.000
_diffrn_measured_fraction_theta_max 0.985
_diffrn_measurement_device_type 'Bruker Kappa APEXII CCD'
_diffrn_measurement_method '\w and \f'
_diffrn_radiation_monochromator graphite
_diffrn_radiation_source 'fine-focus sealed tube'
_diffrn_radiation_type MoK\a
_diffrn_radiation_wavelength 0.71073
_diffrn_reflns_av_R_equivalents 0.0451
_diffrn_reflns_av_sigmaI/netI 0.0265
_diffrn_reflns_limit_h_max 30
_diffrn_reflns_limit_h_min -30
_diffrn_reflns_limit_k_max 10
_diffrn_reflns_limit_k_min -10
_diffrn_reflns_limit_l_max 18
_diffrn_reflns_limit_l_min -18
_diffrn_reflns_number 26518
_diffrn_reflns_theta_full 25.00
_diffrn_reflns_theta_max 27.49
_diffrn_reflns_theta_min 1.80
_diffrn_standards_decay_% 0
_diffrn_standards_interval_count 0
_diffrn_standards_interval_time 0
_diffrn_standards_number 0
_exptl_absorpt_coefficient_mu 0.094
_exptl_absorpt_correction_T_max 1.000
_exptl_absorpt_correction_T_min 0.837
_exptl_absorpt_correction_type multi-scan
_exptl_absorpt_process_details '(SADABS; Bruker, 2004)'
_exptl_crystal_colour colourless
_exptl_crystal_density_diffrn 1.323
_exptl_crystal_density_method 'not measured'
_exptl_crystal_description block
_exptl_crystal_F_000 1104
_exptl_crystal_size_max 0.3
_exptl_crystal_size_mid 0.2
_exptl_crystal_size_min 0.2
_refine_diff_density_max 0.265
_refine_diff_density_min -0.239
_refine_ls_extinction_method none
_refine_ls_goodness_of_fit_ref 1.104
_refine_ls_hydrogen_treatment mixed
_refine_ls_matrix_type full
_refine_ls_number_parameters 183
_refine_ls_number_reflns 2960
_refine_ls_number_restraints 0
_refine_ls_restrained_S_all 1.104
_refine_ls_R_factor_all 0.0689
_refine_ls_R_factor_gt 0.0457
_refine_ls_shift/su_max 0.001
_refine_ls_shift/su_max_lt 0.001
_refine_ls_shift/su_mean 0.000
_refine_ls_structure_factor_coef Fsqd
_refine_ls_weighting_details 'calc w = 1/[\s^2^(Fo^2^)+(0.0771P)^2^+1.0144P] where P=(Fo^2^+2Fc^2^)/3'
_refine_ls_weighting_scheme calc
_refine_ls_wR_factor_gt 0.1269
_refine_ls_wR_factor_ref 0.1492
_reflns_number_gt 2226
_reflns_number_total 2960
_reflns_threshold_expression I>2\s(I)
_cod_data_source_file hb2869.cif
_cod_data_source_block I
_cod_original_sg_symbol_H-M 'C 2/c'
_cod_database_code 2220505
_cod_database_fobs_code 2220505

loop_
_symmetry_equiv_pos_site_id
_symmetry_equiv_pos_as_xyz
1 x,y,z
2 -x,y,1/2-z
3 -x,-y,-z
4 x,-y,1/2+z
5 1/2+x,1/2+y,z
6 1/2-x,1/2+y,1/2-z
7 1/2-x,1/2-y,-z
8 1/2+x,1/2-y,1/2+z

loop_
_atom_site_aniso_label
_atom_site_aniso_U_11
_atom_site_aniso_U_22
_atom_site_aniso_U_33
_atom_site_aniso_U_12
_atom_site_aniso_U_13
_atom_site_aniso_U_23
O2 0.0622(9) 0.0433(7) 0.0320(7) -0.0143(6) 0.0191(6) -0.0122(5)
O15 0.0643(9) 0.0401(7) 0.0261(6) 0.0044(6) 0.0164(6) -0.0015(5)
O44 0.0478(9) 0.0956(13) 0.0681(11) 0.0106(9) -0.0003(8) 0.0305(10)
N1 0.0501(9) 0.0354(7) 0.0249(7) -0.0069(6) 0.0160(6) -0.0019(6)
N3 0.0469(9) 0.0314(7) 0.0264(7) -0.0105(6) 0.0108(6) -0.0029(5)
C2 0.0358(9) 0.0334(8) 0.0263(8) -0.0038(7) 0.0094(7) -0.0037(6)
C4 0.0380(9) 0.0294(7) 0.0233(7) -0.0033(6) 0.0119(7) -0.0004(6)
C5 0.0339(9) 0.0279(7) 0.0251(8) 0.0007(6) 0.0074(6) 0.0002(6)
C6 0.0331(9) 0.0297(8) 0.0266(8) 0.0002(6) 0.0074(6) -0.0003(6)
C14 0.0716(18) 0.102(2) 0.0639(17) -0.0019(16) -0.0163(13) 0.0314(15)
C15 0.0388(9) 0.0335(8) 0.0240(8) 0.0044(7) 0.0051(7) -0.0013(6)
C16 0.0959(18) 0.0337(9) 0.0369(10) -0.0012(10) 0.0196(11) -0.0053(8)
C41 0.0396(9) 0.0275(7) 0.0288(8) -0.0036(7) 0.0108(7) -0.0002(6)
C42 0.0474(12) 0.0697(13) 0.0400(10) 0.0058(10) 0.0181(9) 0.0166(9)
C43 0.0406(12) 0.0861(17) 0.0623(14) 0.0084(11) 0.0188(10) 0.0201(12)
C44 0.0436(11) 0.0487(11) 0.0469(11) 0.0012(9) 0.0017(9) 0.0111(9)
C45 0.0548(12) 0.0399(9) 0.0329(9) 0.0014(9) 0.0090(8) 0.0082(8)
C46 0.0454(10) 0.0330(8) 0.0314(9) 0.0005(7) 0.0139(7) 0.0022(7)
C61 0.0613(12) 0.0324(8) 0.0360(9) -0.0030(8) 0.0188(9) 0.0029(7)

loop_
_atom_site_type_symbol
_atom_site_label
_atom_site_fract_x
_atom_site_fract_y
_atom_site_fract_z
_atom_site_U_iso_or_equiv
_atom_site_thermal_displace_type
_atom_site_calc_flag
_atom_site_refinement_flags
_atom_site_occupancy
O O2 0.03463(6) 0.62339(16) -0.06612(9) 0.0448(4) Uani d . 1.000
O O15 0.06948(6) 0.98745(15) 0.31847(8) 0.0430(4) Uani d . 1.000
O O44 0.27417(7) 0.4726(2) 0.44596(12) 0.0748(6) Uani d . 1.000
N N1 0.07453(7) 0.86574(18) 0.00570(10) 0.0358(4) Uani d . 1.000
N N3 0.04449(7) 0.66399(18) 0.09271(10) 0.0351(4) Uani d . 1.000
C C2 0.05037(7) 0.7104(2) 0.00812(11) 0.0319(5) Uani d . 1.000
C C4 0.06651(7) 0.75657(19) 0.18405(11) 0.0297(4) Uani d . 1.000
C C5 0.07616(7) 0.93953(19) 0.16471(11) 0.0294(5) Uani d . 1.000
C C6 0.08211(7) 0.98438(19) 0.07810(11) 0.0303(5) Uani d . 1.000
C C14 0.27926(12) 0.4564(4) 0.54607(19) 0.0879(11) Uani d . 1.000
C C15 0.07743(7) 1.0494(2) 0.24592(11) 0.0332(5) Uani d . 1.000
C C16 0.08710(11) 1.2339(2) 0.24595(14) 0.0558(7) Uani d . 1.000
C C41 0.12158(7) 0.67712(19) 0.25352(11) 0.0320(5) Uani d . 1.000
C C42 0.17355(9) 0.6594(3) 0.23045(14) 0.0514(7) Uani d . 1.000
C C43 0.22307(10) 0.5896(3) 0.29545(17) 0.0624(8) Uani d . 1.000
C C44 0.22238(9) 0.5391(3) 0.38624(14) 0.0493(6) Uani d . 1.000
C C45 0.17137(9) 0.5551(2) 0.41034(13) 0.0436(6) Uani d . 1.000
C C46 0.12122(8) 0.6231(2) 0.34341(12) 0.0362(5) Uani d . 1.000
C C61 0.09756(9) 1.1526(2) 0.04681(13) 0.0424(6) Uani d . 1.000
H H1 0.0736(9) 0.901(3) -0.0548(16) 0.048(6) Uiso d . 1.000
H H3 0.0231(9) 0.572(3) 0.0913(14) 0.046(6) Uiso d . 1.000
H H4 0.03559 0.75256 0.21553 0.0356 Uiso calc R 1.000
H H14A 0.27276 0.56325 0.57124 0.1316 Uiso calc R 1.000
H H14B 0.31818 0.41685 0.58148 0.1316 Uiso calc R 1.000
H H14C 0.25029 0.37800 0.55309 0.1316 Uiso calc R 1.000
H H16A 0.08324 1.28140 0.30456 0.0837 Uiso calc R 1.000
H H16B 0.05821 1.28296 0.19064 0.0837 Uiso calc R 1.000
H H16C 0.12608 1.25601 0.24265 0.0837 Uiso calc R 1.000
H H42 0.17493 0.69534 0.17010 0.0616 Uiso calc R 1.000
H H43 0.25728 0.57630 0.27812 0.0749 Uiso calc R 1.000
H H45 0.17030 0.52054 0.47112 0.0523 Uiso calc R 1.000
H H46 0.08658 0.63227 0.35988 0.0434 Uiso calc R 1.000
H H61A 0.06570 1.22943 0.04172 0.0636 Uiso calc R 1.000
H H61B 0.10388 1.14266 -0.01528 0.0636 Uiso calc R 1.000
H H61C 0.13299 1.19346 0.09397 0.0636 Uiso calc R 1.000

loop_
_atom_type_symbol
_atom_type_description
_atom_type_scat_dispersion_real
_atom_type_scat_dispersion_imag
_atom_type_scat_source
O O 0.0106 0.0060 'International Tables Vol C Tables 4.2.6.8 and 6.1.1.4'
N N 0.0061 0.0033 'International Tables Vol C Tables 4.2.6.8 and 6.1.1.4'
H H 0.0000 0.0000 'International Tables Vol C Tables 4.2.6.8 and 6.1.1.4'
C C 0.0033 0.0016 'International Tables Vol C Tables 4.2.6.8 and 6.1.1.4'

loop_
_geom_angle_atom_site_label_1
_geom_angle_atom_site_label_2
_geom_angle_atom_site_label_3
_geom_angle_site_symmetry_1
_geom_angle_site_symmetry_2
_geom_angle_site_symmetry_3
_geom_angle
_geom_angle_publ_flag
C14 O44 C44 . . . 116.75(19) no
C2 N1 C6 . . . 123.82(14) no
C2 N3 C4 . . . 125.54(14) no
C2 N1 H1 . . . 114.8(15) no
C6 N1 H1 . . . 118.3(15) no
C2 N3 H3 . . . 115.7(13) no
C4 N3 H3 . . . 118.6(13) no
O2 C2 N3 . . . 123.64(16) no
N1 C2 N3 . . . 116.24(14) no
O2 C2 N1 . . . 120.11(15) no
N3 C4 C5 . . . 110.63(13) no
N3 C4 C41 . . . 112.17(13) no
C5 C4 C41 . . . 112.06(13) no
C4 C5 C15 . . . 113.35(13) no
C6 C5 C15 . . . 127.23(14) no
C4 C5 C6 . . . 119.42(14) no
N1 C6 C5 . . . 119.61(14) no
N1 C6 C61 . . . 111.81(14) no
C5 C6 C61 . . . 128.58(14) no
C5 C15 C16 . . . 123.96(15) no
O15 C15 C5 . . . 118.45(14) no
O15 C15 C16 . . . 117.59(15) no
C4 C41 C46 . . . 119.88(16) no
C42 C41 C46 . . . 117.89(16) no
C4 C41 C42 . . . 122.22(15) no
C41 C42 C43 . . . 120.97(19) no
C42 C43 C44 . . . 120.4(2) no
O44 C44 C43 . . . 115.9(2) no
C43 C44 C45 . . . 119.5(2) no
O44 C44 C45 . . . 124.64(18) no
C44 C45 C46 . . . 119.62(17) no
C41 C46 C45 . . . 121.59(18) no
N3 C4 H4 . . . 107.00 no
C5 C4 H4 . . . 107.00 no
C41 C4 H4 . . . 107.00 no
O44 C14 H14A . . . 109.00 no
O44 C14 H14B . . . 109.00 no
O44 C14 H14C . . . 109.00 no
H14A C14 H14B . . . 109.00 no
H14A C14 H14C . . . 109.00 no
H14B C14 H14C . . . 109.00 no
C15 C16 H16A . . . 109.00 no
C15 C16 H16B . . . 109.00 no
C15 C16 H16C . . . 109.00 no
H16A C16 H16B . . . 109.00 no
H16A C16 H16C . . . 109.00 no
H16B C16 H16C . . . 109.00 no
C41 C42 H42 . . . 119.00 no
C43 C42 H42 . . . 120.00 no
C42 C43 H43 . . . 120.00 no
C44 C43 H43 . . . 120.00 no
C44 C45 H45 . . . 120.00 no
C46 C45 H45 . . . 120.00 no
C41 C46 H46 . . . 119.00 no
C45 C46 H46 . . . 119.00 no
C6 C61 H61A . . . 109.00 no
C6 C61 H61B . . . 109.00 no
C6 C61 H61C . . . 109.00 no
H61A C61 H61B . . . 109.00 no
H61A C61 H61C . . . 109.00 no
H61B C61 H61C . . . 109.00 no

loop_
_geom_bond_atom_site_label_1
_geom_bond_atom_site_label_2
_geom_bond_site_symmetry_1
_geom_bond_site_symmetry_2
_geom_bond_distance
_geom_bond_publ_flag
O2 C2 . . 1.235(2) no
O15 C15 . . 1.228(2) no
O44 C14 . . 1.422(3) no
O44 C44 . . 1.371(3) no
N1 C2 . . 1.373(2) no
N1 C6 . . 1.382(2) no
N3 C2 . . 1.328(2) no
N3 C4 . . 1.461(2) no
N1 H1 . . 0.91(2) no
N3 H3 . . 0.89(2) no
C4 C41 . . 1.518(2) no
C4 C5 . . 1.520(2) no
C5 C6 . . 1.354(2) no
C5 C15 . . 1.460(2) no
C6 C61 . . 1.501(2) no
C15 C16 . . 1.492(2) no
C41 C46 . . 1.374(2) no
C41 C42 . . 1.386(3) no
C42 C43 . . 1.374(3) no
C43 C44 . . 1.380(3) no
C44 C45 . . 1.370(3) no
C45 C46 . . 1.390(3) no
C4 H4 . . 0.9800 no
C14 H14A . . 0.9600 no
C14 H14B . . 0.9600 no
C14 H14C . . 0.9600 no
C16 H16A . . 0.9600 no
C16 H16B . . 0.9600 no
C16 H16C . . 0.9600 no
C42 H42 . . 0.9300 no
C43 H43 . . 0.9300 no
C45 H45 . . 0.9300 no
C46 H46 . . 0.9300 no
C61 H61A . . 0.9600 no
C61 H61B . . 0.9600 no
C61 H61C . . 0.9600 no

loop_
_geom_hbond_atom_site_label_D
_geom_hbond_atom_site_label_H
_geom_hbond_atom_site_label_A
_geom_hbond_site_symmetry_A
_geom_hbond_distance_DH
_geom_hbond_distance_HA
_geom_hbond_distance_DA
_geom_hbond_angle_DHA
_geom_hbond_publ_flag
N1 H1 O15 4_574 0.91(2) 2.01(2) 2.9209(18) 172(2) yes
N3 H3 O2 3_565 0.89(2) 2.04(2) 2.917(2) 170.3(19) yes
C16 H16B O2 3_575 0.96 2.49 3.425(3) 165 yes
C61 H61B O15 4_574 0.96 2.51 3.352(2) 146 yes

loop_
_geom_torsion_atom_site_label_1
_geom_torsion_atom_site_label_2
_geom_torsion_atom_site_label_3
_geom_torsion_atom_site_label_4
_geom_torsion_site_symmetry_1
_geom_torsion_site_symmetry_2
_geom_torsion_site_symmetry_3
_geom_torsion_site_symmetry_4
_geom_torsion
_geom_torsion_publ_flag
C14 O44 C44 C43 . . . . 165.7(2) no
C14 O44 C44 C45 . . . . -15.5(3) no
C6 N1 C2 O2 . . . . 166.26(17) no
C6 N1 C2 N3 . . . . -12.6(3) no
C2 N1 C6 C5 . . . . 12.8(3) no
C2 N1 C6 C61 . . . . -168.20(17) no
C4 N3 C2 O2 . . . . 174.99(17) no
C4 N3 C2 N1 . . . . -6.2(3) no
C2 N3 C4 C5 . . . . 21.4(2) no
C2 N3 C4 C41 . . . . -104.54(19) no
N3 C4 C5 C6 . . . . -20.2(2) no
N3 C4 C5 C15 . . . . 159.41(15) no
C41 C4 C5 C6 . . . . 105.84(17) no
C41 C4 C5 C15 . . . . -74.59(18) no
N3 C4 C41 C42 . . . . 61.2(2) no
N3 C4 C41 C46 . . . . -120.13(16) no
C5 C4 C41 C42 . . . . -64.0(2) no
C5 C4 C41 C46 . . . . 114.72(17) no
C4 C5 C6 N1 . . . . 5.3(3) no
C4 C5 C6 C61 . . . . -173.60(17) no
C15 C5 C6 N1 . . . . -174.25(17) no
C15 C5 C6 C61 . . . . 6.9(3) no
C4 C5 C15 O15 . . . . -1.7(2) no
C4 C5 C15 C16 . . . . 179.10(18) no
C6 C5 C15 O15 . . . . 177.84(18) no
C6 C5 C15 C16 . . . . -1.4(3) no
C4 C41 C42 C43 . . . . 178.86(19) no
C46 C41 C42 C43 . . . . 0.2(3) no
C4 C41 C46 C45 . . . . -177.71(15) no
C42 C41 C46 C45 . . . . 1.0(3) no
C41 C42 C43 C44 . . . . -1.5(4) no
C42 C43 C44 O44 . . . . -179.4(2) no
C42 C43 C44 C45 . . . . 1.7(3) no
O44 C44 C45 C46 . . . . -179.37(19) no
C43 C44 C45 C46 . . . . -0.5(3) no
C44 C45 C46 C41 . . . . -0.9(3) no

loop_
_cod_related_entry_id
_cod_related_entry_database
_cod_related_entry_code
1 ChemSpider 2096544
